data_7129778
loop_
_publ_author_name
'Wang, Lu'
'Zhang, Yin'
'Miao, An-Qi'
'Zhang, Tian-Shu'
'Wang, Xiang'
'Hao, Wen-Juan'
'Tu, Shu-Jiang'
'Jiang, Bo'

_publ_section_title
;
 Nitrative bicyclization of 1,7-diynes for accessing skeletally diverse
 tricyclic pyrroles
;
_journal_name_full 'Chemical Communications'
_journal_paper_doi 10.1039/D2CC00206J
_journal_year 2022
_chemical_formula_sum 'C24 H18 Br N3 O4 S'
_chemical_formula_weight 524.38
_space_group_IT_number 14
_space_group_name_Hall '-P 2yn'
_space_group_name_H-M_alt 'P 1 21/n 1'
_symmetry_cell_setting monoclinic
_symmetry_space_group_name_H-M 'P 1 21/n 1'
_atom_sites_solution_hydrogens geom
_atom_sites_solution_primary direct
_atom_sites_solution_secondary difmap
_audit_creation_method SHELXL-97
_audit_update_record
;
2022-01-11 deposited with the CCDC.	2022-03-07 downloaded from the CCDC.
;
_cell_angle_alpha 90.00
_cell_angle_beta 103.257(4)
_cell_angle_gamma 90.00
_cell_formula_units_Z 4
_cell_length_a 7.0233(9)
_cell_length_b 21.020(2)
_cell_length_c 15.0121(15)
_cell_measurement_reflns_used 791
_cell_measurement_temperature 293(2)
_cell_measurement_theta_max 27.478
_cell_measurement_theta_min 2.788
_cell_volume 2157.2(4)
_computing_cell_refinement 'Bruker SMART'
_computing_data_collection 'Bruker SMART'
_computing_data_reduction 'Bruker SHELXTL'
_computing_molecular_graphics 'Bruker SHELXTL'
_computing_publication_material 'Bruker SHELXTL'
_computing_structure_refinement 'SHELXL-97 (Sheldrick, 1997)'
_computing_structure_solution 'SHELXS-97 (Sheldrick, 1990)'
_diffrn_ambient_temperature 293(2)
_diffrn_measured_fraction_theta_full 0.987
_diffrn_measured_fraction_theta_max 0.987
_diffrn_measurement_device_type 'CCD area detector'
_diffrn_measurement_method 'phi and omega scans'
_diffrn_radiation_monochromator graphite
_diffrn_radiation_source 'fine-focus sealed tube'
_diffrn_radiation_type MoK\a
_diffrn_radiation_wavelength 0.71073
_diffrn_reflns_av_R_equivalents 0.0000
_diffrn_reflns_av_sigmaI/netI 0.3136
_diffrn_reflns_limit_h_max 8
_diffrn_reflns_limit_h_min -8
_diffrn_reflns_limit_k_max 24
_diffrn_reflns_limit_k_min 0
_diffrn_reflns_limit_l_max 17
_diffrn_reflns_limit_l_min 0
_diffrn_reflns_number 3750
_diffrn_reflns_theta_full 25.02
_diffrn_reflns_theta_max 25.02
_diffrn_reflns_theta_min 2.39
_exptl_absorpt_coefficient_mu 2.041
_exptl_absorpt_correction_T_max 0.9228
_exptl_absorpt_correction_T_min 0.6294
_exptl_absorpt_correction_type multi-scan
_exptl_absorpt_process_details sadabs
_exptl_crystal_colour yellow
_exptl_crystal_density_diffrn 1.615
_exptl_crystal_density_method 'not measured'
_exptl_crystal_description block
_exptl_crystal_F_000 1064
_exptl_crystal_size_max 0.25
_exptl_crystal_size_mid 0.10
_exptl_crystal_size_min 0.04
_refine_diff_density_max 0.475
_refine_diff_density_min -0.464
_refine_diff_density_rms 0.098
_refine_ls_extinction_method none
_refine_ls_goodness_of_fit_ref 0.785
_refine_ls_hydrogen_treatment mixed
_refine_ls_matrix_type full
_refine_ls_number_parameters 300
_refine_ls_number_reflns 3750
_refine_ls_number_restraints 0
_refine_ls_restrained_S_all 0.785
_refine_ls_R_factor_all 0.2401
_refine_ls_R_factor_gt 0.0779
_refine_ls_shift/su_max 0.000
_refine_ls_shift/su_mean 0.000
_refine_ls_structure_factor_coef Fsqd
_refine_ls_weighting_details 'calc w=1/[\s^2^(Fo^2^)+(0.0001P)^2^+0.0000P] where P=(Fo^2^+2Fc^2^)/3'
_refine_ls_weighting_scheme calc
_refine_ls_wR_factor_gt 0.1017
_refine_ls_wR_factor_ref 0.1312
_reflns_number_gt 1184
_reflns_number_total 3750
_reflns_threshold_expression >2sigma(I)
_cod_data_source_file d2cc00206j2.cif
_cod_data_source_block 210414d
_cod_depositor_comments
;
The following automatic conversions were performed:

data item '_symmetry_cell_setting' value 'Monoclinic' was changed to
'monoclinic' in accordance with the
/home/data/users/saulius/crontab/automatic-downloads/rss-feeds/RSC/lib/dictionaries/cif_core.dic
dictionary named 'cif_core.dic' version 2.4.2 last updated on
2011-04-26.

Automatic conversion script
Id: cif_fix_values 7556 2019-12-06 15:28:31Z antanas 
;
_cod_original_sg_symbol_H-M P2(1)/n
_cod_database_code 7129778

loop_
_symmetry_equiv_pos_as_xyz
'x, y, z'
'-x+1/2, y+1/2, -z+1/2'
'-x, -y, -z'
'x-1/2, -y-1/2, z-1/2'

loop_
_atom_site_label
_atom_site_type_symbol
_atom_site_fract_x
_atom_site_fract_y
_atom_site_fract_z
_atom_site_U_iso_or_equiv
_atom_site_adp_type
_atom_site_occupancy
_atom_site_symmetry_multiplicity
_atom_site_calc_flag
_atom_site_refinement_flags
_atom_site_disorder_assembly
_atom_site_disorder_group
Br1 Br 0.28855(15) -0.05017(4) 1.09262(7) 0.0778(4) Uani 1 1 d . . .
N1 N 0.5965(9) 0.2632(3) 0.7941(4) 0.0493(18) Uani 1 1 d . . .
N2 N 0.4926(9) 0.2716(3) 1.0743(5) 0.0524(19) Uani 1 1 d . . .
H2 H 0.5010 0.2659 1.1318 0.063 Uiso 1 1 calc R . .
N3 N 0.5646(13) 0.3809(4) 1.0909(8) 0.082(3) Uani 1 1 d . . .
O1 O 0.5812(10) 0.4333(3) 1.0553(4) 0.086(2) Uani 1 1 d . . .
O2 O 0.5987(11) 0.3719(3) 1.1771(5) 0.098(3) Uani 1 1 d . . .
O3 O 0.8435(8) 0.1800(2) 0.8495(4) 0.0719(18) Uani 1 1 d . . .
O4 O 0.9098(7) 0.2673(2) 0.7490(3) 0.0628(17) Uani 1 1 d . . .
S1 S 0.8324(3) 0.24605(10) 0.82391(17) 0.0556(7) Uani 1 1 d . . .
C1 C 0.4647(11) 0.2248(3) 0.8390(5) 0.047(2) Uani 1 1 d . . .
H1A H 0.3334 0.2240 0.8003 0.056 Uiso 1 1 calc R . .
H1B H 0.5120 0.1814 0.8479 0.056 Uiso 1 1 calc R . .
C2 C 0.4620(11) 0.2541(4) 0.9281(6) 0.046(2) Uani 1 1 d . . .
C3 C 0.4612(11) 0.2260(4) 1.0112(7) 0.048(2) Uani 1 1 d . . .
C4 C 0.5091(13) 0.3280(4) 1.0341(7) 0.055(3) Uani 1 1 d . . .
C5 C 0.4905(11) 0.3192(4) 0.9405(7) 0.047(2) Uani 1 1 d . . .
C6 C 0.4990(10) 0.3601(4) 0.8630(6) 0.042(2) Uani 1 1 d . . .
C7 C 0.5504(11) 0.3295(3) 0.7909(6) 0.043(2) Uani 1 1 d . . .
C8 C 0.5606(11) 0.3625(4) 0.7104(6) 0.060(3) Uani 1 1 d . . .
H8 H 0.5960 0.3414 0.6622 0.072 Uiso 1 1 calc R . .
C9 C 0.5168(13) 0.4271(4) 0.7042(7) 0.072(3) Uani 1 1 d . . .
H9 H 0.5218 0.4501 0.6519 0.086 Uiso 1 1 calc R . .
C10 C 0.4654(11) 0.4565(4) 0.7783(7) 0.059(3) Uani 1 1 d . . .
H10 H 0.4408 0.5000 0.7761 0.071 Uiso 1 1 calc R . .
C11 C 0.4503(11) 0.4234(4) 0.8532(6) 0.051(2) Uani 1 1 d . . .
H11 H 0.4058 0.4439 0.8994 0.062 Uiso 1 1 calc R . .
C12 C 0.4286(13) 0.1602(4) 1.0328(7) 0.050(2) Uani 1 1 d . . .
C13 C 0.2917(11) 0.1233(4) 0.9691(6) 0.057(2) Uani 1 1 d . . .
H13 H 0.2265 0.1413 0.9139 0.068 Uiso 1 1 calc R . .
C14 C 0.2539(13) 0.0598(4) 0.9889(7) 0.061(3) Uani 1 1 d . . .
H14 H 0.1635 0.0361 0.9469 0.073 Uiso 1 1 calc R . .
C15 C 0.3491(13) 0.0326(4) 1.0695(7) 0.052(3) Uani 1 1 d . . .
C16 C 0.4838(13) 0.0683(4) 1.1289(6) 0.054(2) Uani 1 1 d . . .
H16 H 0.5536 0.0499 1.1829 0.064 Uiso 1 1 calc R . .
C17 C 0.5182(11) 0.1301(4) 1.1111(6) 0.049(2) Uani 1 1 d . . .
H17 H 0.6076 0.1529 1.1548 0.059 Uiso 1 1 calc R . .
C18 C 0.9369(12) 0.2947(4) 0.9194(6) 0.049(2) Uani 1 1 d . . .
C19 C 0.9818(12) 0.3569(5) 0.9046(6) 0.057(2) Uani 1 1 d . . .
H19 H 0.9699 0.3724 0.8456 0.068 Uiso 1 1 calc R . .
C20 C 1.0457(13) 0.3960(5) 0.9808(9) 0.075(3) Uani 1 1 d . . .
H20 H 1.0882 0.4372 0.9738 0.089 Uiso 1 1 calc R . .
C21 C 1.0448(13) 0.3731(6) 1.0647(8) 0.070(3) Uani 1 1 d . . .
C22 C 1.0050(14) 0.3108(6) 1.0779(8) 0.077(3) Uani 1 1 d . . .
H22 H 1.0172 0.2958 1.1372 0.093 Uiso 1 1 calc R . .
C23 C 0.9478(13) 0.2697(5) 1.0062(8) 0.070(3) Uani 1 1 d . . .
H23 H 0.9178 0.2274 1.0149 0.084 Uiso 1 1 calc R . .
C24 C 1.1017(15) 0.4168(5) 1.1465(7) 0.114(4) Uani 1 1 d . . .
H24A H 1.1758 0.3935 1.1978 0.171 Uiso 1 1 calc R . .
H24B H 0.9858 0.4337 1.1615 0.171 Uiso 1 1 calc R . .
H24C H 1.1797 0.4512 1.1322 0.171 Uiso 1 1 calc R . .

loop_
_atom_site_aniso_label
_atom_site_aniso_U_11
_atom_site_aniso_U_22
_atom_site_aniso_U_33
_atom_site_aniso_U_23
_atom_site_aniso_U_13
_atom_site_aniso_U_12
Br1 0.0671(8) 0.0579(6) 0.1180(9) 0.0128(6) 0.0413(6) 0.0053(6)
N1 0.039(5) 0.050(4) 0.057(5) 0.011(4) 0.006(4) -0.001(3)
N2 0.049(5) 0.053(5) 0.064(6) 0.005(5) 0.029(4) 0.006(4)
N3 0.074(7) 0.051(6) 0.128(10) 0.010(7) 0.039(7) 0.012(5)
O1 0.121(6) 0.058(5) 0.078(5) 0.000(4) 0.023(4) 0.000(4)
O2 0.132(8) 0.079(5) 0.086(6) -0.010(5) 0.033(6) -0.012(4)
O3 0.056(4) 0.056(4) 0.113(5) 0.019(4) 0.038(4) 0.014(3)
O4 0.066(4) 0.087(4) 0.049(4) 0.019(3) 0.039(3) 0.011(3)
S1 0.0466(16) 0.0585(16) 0.0657(17) 0.0076(14) 0.0215(13) 0.0125(13)
C1 0.029(5) 0.065(6) 0.048(6) 0.018(5) 0.011(4) -0.010(4)
C2 0.026(5) 0.066(7) 0.056(6) -0.001(5) 0.027(5) 0.005(4)
C3 0.025(5) 0.055(6) 0.069(7) -0.003(6) 0.022(5) -0.002(4)
C4 0.062(7) 0.043(6) 0.071(8) -0.009(6) 0.040(6) 0.013(5)
C5 0.024(5) 0.041(6) 0.084(8) 0.011(6) 0.030(5) 0.011(4)
C6 0.018(5) 0.059(6) 0.048(6) 0.009(5) 0.008(4) 0.013(4)
C7 0.035(6) 0.034(5) 0.057(6) 0.011(5) 0.001(5) 0.007(4)
C8 0.032(6) 0.070(6) 0.079(7) 0.017(6) 0.014(5) 0.005(5)
C9 0.054(7) 0.056(7) 0.103(9) 0.035(6) 0.011(6) 0.017(5)
C10 0.033(6) 0.044(6) 0.104(8) 0.017(6) 0.025(6) 0.008(4)
C11 0.029(6) 0.045(5) 0.079(7) 0.018(5) 0.012(5) 0.006(4)
C12 0.041(6) 0.058(6) 0.062(7) 0.012(6) 0.038(5) 0.008(5)
C13 0.016(5) 0.073(7) 0.077(7) 0.006(6) 0.001(5) 0.011(5)
C14 0.055(7) 0.050(6) 0.084(8) -0.017(6) 0.028(6) -0.015(5)
C15 0.040(6) 0.059(7) 0.058(7) 0.020(5) 0.012(5) 0.028(5)
C16 0.036(6) 0.056(6) 0.070(7) 0.007(5) 0.013(5) 0.003(5)
C17 0.028(6) 0.060(6) 0.060(7) -0.003(5) 0.013(5) -0.004(5)
C18 0.046(6) 0.054(6) 0.053(7) 0.009(5) 0.020(5) 0.027(5)
C19 0.037(6) 0.074(7) 0.062(7) 0.007(6) 0.015(5) 0.019(5)
C20 0.044(7) 0.074(7) 0.105(10) -0.028(8) 0.015(7) -0.003(5)
C21 0.029(6) 0.116(10) 0.061(8) -0.017(8) -0.001(6) 0.013(6)
C22 0.055(8) 0.103(9) 0.074(9) 0.007(8) 0.016(6) 0.018(7)
C23 0.053(7) 0.084(8) 0.083(8) 0.015(7) 0.033(6) 0.014(6)
C24 0.075(9) 0.147(10) 0.108(10) -0.028(8) -0.006(7) 0.014(7)

loop_
_atom_type_symbol
_atom_type_description
_atom_type_scat_dispersion_real
_atom_type_scat_dispersion_imag
_atom_type_scat_source
C C 0.0033 0.0016 'International Tables Vol C Tables 4.2.6.8 and 6.1.1.4'
H H 0.0000 0.0000 'International Tables Vol C Tables 4.2.6.8 and 6.1.1.4'
N N 0.0061 0.0033 'International Tables Vol C Tables 4.2.6.8 and 6.1.1.4'
O O 0.0106 0.0060 'International Tables Vol C Tables 4.2.6.8 and 6.1.1.4'
S S 0.1246 0.1234 'International Tables Vol C Tables 4.2.6.8 and 6.1.1.4'
Br Br -0.2901 2.4595 'International Tables Vol C Tables 4.2.6.8 and 6.1.1.4'

loop_
_geom_angle_atom_site_label_1
_geom_angle_atom_site_label_2
_geom_angle_atom_site_label_3
_geom_angle
_geom_angle_site_symmetry_1
_geom_angle_site_symmetry_3
_geom_angle_publ_flag
C7 N1 C1 112.4(6) . . ?
C7 N1 S1 115.2(5) . . ?
C1 N1 S1 116.4(5) . . ?
C3 N2 C4 109.4(8) . . ?
C3 N2 H2 125.3 . . ?
C4 N2 H2 125.3 . . ?
O1 N3 O2 123.7(9) . . ?
O1 N3 C4 118.8(10) . . ?
O2 N3 C4 117.5(9) . . ?
O4 S1 O3 120.4(3) . . ?
O4 S1 N1 104.9(3) . . ?
O3 S1 N1 105.8(3) . . ?
O4 S1 C18 107.1(4) . . ?
O3 S1 C18 110.7(4) . . ?
N1 S1 C18 107.2(3) . . ?
C2 C1 N1 108.7(6) . . ?
C2 C1 H1A 110.0 . . ?
N1 C1 H1A 110.0 . . ?
C2 C1 H1B 110.0 . . ?
N1 C1 H1B 110.0 . . ?
H1A C1 H1B 108.3 . . ?
C3 C2 C5 109.2(8) . . ?
C3 C2 C1 130.1(9) . . ?
C5 C2 C1 120.0(8) . . ?
N2 C3 C2 107.6(8) . . ?
N2 C3 C12 122.4(9) . . ?
C2 C3 C12 130.0(9) . . ?
N2 C4 C5 109.7(8) . . ?
N2 C4 N3 117.8(9) . . ?
C5 C4 N3 132.0(9) . . ?
C2 C5 C4 104.1(8) . . ?
C2 C5 C6 120.3(9) . . ?
C4 C5 C6 135.5(9) . . ?
C11 C6 C7 118.1(8) . . ?
C11 C6 C5 127.0(8) . . ?
C7 C6 C5 114.7(8) . . ?
C6 C7 C8 121.2(8) . . ?
C6 C7 N1 121.8(8) . . ?
C8 C7 N1 116.9(8) . . ?
C9 C8 C7 118.9(8) . . ?
C9 C8 H8 120.5 . . ?
C7 C8 H8 120.5 . . ?
C8 C9 C10 118.4(9) . . ?
C8 C9 H9 120.8 . . ?
C10 C9 H9 120.8 . . ?
C11 C10 C9 121.5(8) . . ?
C11 C10 H10 119.2 . . ?
C9 C10 H10 119.2 . . ?
C10 C11 C6 121.7(8) . . ?
C10 C11 H11 119.2 . . ?
C6 C11 H11 119.2 . . ?
C17 C12 C13 115.8(8) . . ?
C17 C12 C3 125.0(9) . . ?
C13 C12 C3 119.2(9) . . ?
C14 C13 C12 120.5(8) . . ?
C14 C13 H13 119.7 . . ?
C12 C13 H13 119.7 . . ?
C15 C14 C13 120.5(8) . . ?
C15 C14 H14 119.8 . . ?
C13 C14 H14 119.8 . . ?
C16 C15 C14 118.2(8) . . ?
C16 C15 Br1 123.5(7) . . ?
C14 C15 Br1 118.3(8) . . ?
C17 C16 C15 121.6(8) . . ?
C17 C16 H16 119.2 . . ?
C15 C16 H16 119.2 . . ?
C12 C17 C16 123.3(8) . . ?
C12 C17 H17 118.4 . . ?
C16 C17 H17 118.4 . . ?
C19 C18 C23 123.1(9) . . ?
C19 C18 S1 119.0(7) . . ?
C23 C18 S1 117.5(8) . . ?
C18 C19 C20 118.1(9) . . ?
C18 C19 H19 121.0 . . ?
C20 C19 H19 121.0 . . ?
C21 C20 C19 118.9(10) . . ?
C21 C20 H20 120.5 . . ?
C19 C20 H20 120.5 . . ?
C20 C21 C22 121.6(11) . . ?
C20 C21 C24 118.9(12) . . ?
C22 C21 C24 119.4(12) . . ?
C21 C22 C23 121.7(11) . . ?
C21 C22 H22 119.1 . . ?
C23 C22 H22 119.1 . . ?
C22 C23 C18 116.2(9) . . ?
C22 C23 H23 121.9 . . ?
C18 C23 H23 121.9 . . ?
C21 C24 H24A 109.5 . . ?
C21 C24 H24B 109.5 . . ?
H24A C24 H24B 109.5 . . ?
C21 C24 H24C 109.5 . . ?
H24A C24 H24C 109.5 . . ?
H24B C24 H24C 109.5 . . ?

loop_
_geom_bond_atom_site_label_1
_geom_bond_atom_site_label_2
_geom_bond_distance
_geom_bond_site_symmetry_2
_geom_bond_publ_flag
Br1 C15 1.842(8) . ?
N1 C7 1.430(8) . ?
N1 C1 1.499(8) . ?
N1 S1 1.654(6) . ?
N2 C3 1.329(9) . ?
N2 C4 1.349(9) . ?
N2 H2 0.8600 . ?
N3 O1 1.241(8) . ?
N3 O2 1.274(9) . ?
N3 C4 1.402(11) . ?
O3 S1 1.439(5) . ?
O4 S1 1.428(5) . ?
S1 C18 1.777(9) . ?
C1 C2 1.476(9) . ?
C1 H1A 0.9700 . ?
C1 H1B 0.9700 . ?
C2 C3 1.381(10) . ?
C2 C5 1.390(9) . ?
C3 C12 1.450(10) . ?
C4 C5 1.393(10) . ?
C5 C6 1.459(10) . ?
C6 C11 1.373(9) . ?
C6 C7 1.377(9) . ?
C7 C8 1.410(10) . ?
C8 C9 1.390(9) . ?
C8 H8 0.9300 . ?
C9 C10 1.391(11) . ?
C9 H9 0.9300 . ?
C10 C11 1.346(10) . ?
C10 H10 0.9300 . ?
C11 H11 0.9300 . ?
C12 C17 1.357(10) . ?
C12 C13 1.421(10) . ?
C13 C14 1.406(9) . ?
C13 H13 0.9300 . ?
C14 C15 1.367(10) . ?
C14 H14 0.9300 . ?
C15 C16 1.366(10) . ?
C16 C17 1.360(9) . ?
C16 H16 0.9300 . ?
C17 H17 0.9300 . ?
C18 C19 1.374(10) . ?
C18 C23 1.390(10) . ?
C19 C20 1.396(11) . ?
C19 H19 0.9300 . ?
C20 C21 1.351(12) . ?
C20 H20 0.9300 . ?
C21 C22 1.363(12) . ?
C21 C24 1.513(12) . ?
C22 C23 1.367(12) . ?
C22 H22 0.9300 . ?
C23 H23 0.9300 . ?
C24 H24A 0.9600 . ?
C24 H24B 0.9600 . ?
C24 H24C 0.9600 . ?

loop_
_geom_torsion_atom_site_label_1
_geom_torsion_atom_site_label_2
_geom_torsion_atom_site_label_3
_geom_torsion_atom_site_label_4
_geom_torsion
_geom_torsion_site_symmetry_1
_geom_torsion_site_symmetry_2
_geom_torsion_site_symmetry_3
_geom_torsion_site_symmetry_4
_geom_torsion_publ_flag
C7 N1 S1 O4 -68.7(6) . . . . ?
C1 N1 S1 O4 156.4(5) . . . . ?
C7 N1 S1 O3 163.1(6) . . . . ?
C1 N1 S1 O3 28.2(6) . . . . ?
C7 N1 S1 C18 44.9(7) . . . . ?
C1 N1 S1 C18 -89.9(6) . . . . ?
C7 N1 C1 C2 -51.3(8) . . . . ?
S1 N1 C1 C2 84.8(7) . . . . ?
N1 C1 C2 C3 -140.6(8) . . . . ?
N1 C1 C2 C5 29.4(9) . . . . ?
C4 N2 C3 C2 1.3(9) . . . . ?
C4 N2 C3 C12 -177.3(7) . . . . ?
C5 C2 C3 N2 -1.4(9) . . . . ?
C1 C2 C3 N2 169.5(7) . . . . ?
C5 C2 C3 C12 177.1(8) . . . . ?
C1 C2 C3 C12 -12.1(14) . . . . ?
C3 N2 C4 C5 -0.8(9) . . . . ?
C3 N2 C4 N3 -172.9(7) . . . . ?
O1 N3 C4 N2 179.8(8) . . . . ?
O2 N3 C4 N2 1.0(12) . . . . ?
O1 N3 C4 C5 9.8(14) . . . . ?
O2 N3 C4 C5 -168.9(9) . . . . ?
C3 C2 C5 C4 0.8(9) . . . . ?
C1 C2 C5 C4 -171.1(7) . . . . ?
C3 C2 C5 C6 179.5(6) . . . . ?
C1 C2 C5 C6 7.6(11) . . . . ?
N2 C4 C5 C2 0.0(9) . . . . ?
N3 C4 C5 C2 170.6(9) . . . . ?
N2 C4 C5 C6 -178.3(8) . . . . ?
N3 C4 C5 C6 -7.8(16) . . . . ?
C2 C5 C6 C11 152.5(8) . . . . ?
C4 C5 C6 C11 -29.4(14) . . . . ?
C2 C5 C6 C7 -23.2(11) . . . . ?
C4 C5 C6 C7 154.9(9) . . . . ?
C11 C6 C7 C8 2.5(12) . . . . ?
C5 C6 C7 C8 178.6(7) . . . . ?
C11 C6 C7 N1 -177.7(6) . . . . ?
C5 C6 C7 N1 -1.6(11) . . . . ?
C1 N1 C7 C6 39.8(10) . . . . ?
S1 N1 C7 C6 -96.8(8) . . . . ?
C1 N1 C7 C8 -140.4(7) . . . . ?
S1 N1 C7 C8 83.0(7) . . . . ?
C6 C7 C8 C9 -0.3(12) . . . . ?
N1 C7 C8 C9 179.9(7) . . . . ?
C7 C8 C9 C10 0.3(12) . . . . ?
C8 C9 C10 C11 -2.6(13) . . . . ?
C9 C10 C11 C6 5.0(12) . . . . ?
C7 C6 C11 C10 -4.8(11) . . . . ?
C5 C6 C11 C10 179.6(8) . . . . ?
N2 C3 C12 C17 -36.3(12) . . . . ?
C2 C3 C12 C17 145.4(9) . . . . ?
N2 C3 C12 C13 142.8(8) . . . . ?
C2 C3 C12 C13 -35.4(12) . . . . ?
C17 C12 C13 C14 0.5(11) . . . . ?
C3 C12 C13 C14 -178.7(7) . . . . ?
C12 C13 C14 C15 -0.3(12) . . . . ?
C13 C14 C15 C16 -1.3(12) . . . . ?
C13 C14 C15 Br1 178.5(6) . . . . ?
C14 C15 C16 C17 2.6(12) . . . . ?
Br1 C15 C16 C17 -177.1(6) . . . . ?
C13 C12 C17 C16 0.8(11) . . . . ?
C3 C12 C17 C16 180.0(7) . . . . ?
C15 C16 C17 C12 -2.5(12) . . . . ?
O4 S1 C18 C19 31.9(7) . . . . ?
O3 S1 C18 C19 164.8(6) . . . . ?
N1 S1 C18 C19 -80.3(7) . . . . ?
O4 S1 C18 C23 -155.4(6) . . . . ?
O3 S1 C18 C23 -22.5(7) . . . . ?
N1 S1 C18 C23 92.4(7) . . . . ?
C23 C18 C19 C20 1.6(12) . . . . ?
S1 C18 C19 C20 173.8(6) . . . . ?
C18 C19 C20 C21 -5.6(12) . . . . ?
C19 C20 C21 C22 7.7(14) . . . . ?
C19 C20 C21 C24 -176.1(7) . . . . ?
C20 C21 C22 C23 -5.7(15) . . . . ?
C24 C21 C22 C23 178.2(9) . . . . ?
C21 C22 C23 C18 1.4(14) . . . . ?
C19 C18 C23 C22 0.5(13) . . . . ?
S1 C18 C23 C22 -171.8(7) . . . . ?
